data_4346270
loop_
_publ_author_name
'Eichh\"ofer, Andreas'
'Buth, Gernot'
'Lebedkin, Sergei'
'K\"uhn, Michael'
'Weigend, Florian'

_publ_section_title
;
 Luminescence in phosphine-stabilized copper chalcogenide cluster
 molecules--a comparative study.
;
_journal_issue 19
_journal_name_full 'Inorganic chemistry'
_journal_page_first 9413
_journal_page_last 9422
_journal_paper_doi 10.1021/acs.inorgchem.5b01146
_journal_volume 54
_journal_year 2015
_chemical_formula_moiety 'C120 H180 Cu24 P12 S12, 2(C4 H10 O)'
_chemical_formula_sum 'C128 H200 Cu24 O2 P12 S12'
_chemical_formula_weight 4052.19
_space_group_crystal_system triclinic
_space_group_IT_number 2
_space_group_name_Hall '-P 1'
_space_group_name_H-M_alt 'P -1'
_atom_sites_solution_hydrogens geom
_audit_creation_method SHELXL-2014
_cell_angle_alpha 94.7960(10)
_cell_angle_beta 102.0050(10)
_cell_angle_gamma 112.1400(10)
_cell_formula_units_Z 1
_cell_length_a 14.7868(15)
_cell_length_b 16.5674(17)
_cell_length_c 18.3835(19)
_cell_measurement_reflns_used 9973
_cell_measurement_temperature 150(2)
_cell_measurement_theta_max 32.41
_cell_measurement_theta_min 3.00
_cell_volume 4014.5(7)
_computing_cell_refinement 'APEX2 (Bruker AXS Inc., 2005)'
_computing_data_collection 'APEX2 (Bruker AXS Inc., 2005)'
_computing_data_reduction 'APEX2 (Bruker AXS Inc., 2005)'
_computing_molecular_graphics 'Diamond 2.1 (Crystal Impact, 1998)'
_computing_publication_material 'SHELXTL 6.14 (BrukerAXS Inc., 2003)'
_computing_structure_refinement 'SHELXL-2014 (Sheldrick, 2014)'
_computing_structure_solution 'SHELXTL 6.14 (BrukerAXS Inc., 2003)'
_diffrn_ambient_temperature 150(2)
_diffrn_detector_area_resol_mean 8.333
_diffrn_measured_fraction_theta_full 0.978
_diffrn_measured_fraction_theta_max 0.969
_diffrn_measurement_device_type 'Bruker SMART Apex'
_diffrn_measurement_method 'CCD area detector'
_diffrn_radiation_type synchrotron
_diffrn_radiation_wavelength 0.800
_diffrn_reflns_av_R_equivalents 0.0310
_diffrn_reflns_av_unetI/netI 0.0592
_diffrn_reflns_Laue_measured_fraction_full 0.978
_diffrn_reflns_Laue_measured_fraction_max 0.969
_diffrn_reflns_limit_h_max 18
_diffrn_reflns_limit_h_min -18
_diffrn_reflns_limit_k_max 20
_diffrn_reflns_limit_k_min -12
_diffrn_reflns_limit_l_max 22
_diffrn_reflns_limit_l_min -22
_diffrn_reflns_number 24308
_diffrn_reflns_point_group_measured_fraction_full 0.978
_diffrn_reflns_point_group_measured_fraction_max 0.969
_diffrn_reflns_theta_full 28.685
_diffrn_reflns_theta_max 29.999
_diffrn_reflns_theta_min 2.996
_diffrn_source synchrotron
_exptl_absorpt_coefficient_mu 4.784
_exptl_absorpt_correction_T_max 0.7464
_exptl_absorpt_correction_T_min 0.5456
_exptl_absorpt_correction_type multi-scan
_exptl_absorpt_process_details 'APEX2 (Bruker AXS Inc., 2005)'
_exptl_crystal_colour red
_exptl_crystal_density_diffrn 1.676
_exptl_crystal_density_method 'not measured'
_exptl_crystal_description column
_exptl_crystal_F_000 2052
_exptl_crystal_size_max 0.15
_exptl_crystal_size_mid 0.05
_exptl_crystal_size_min 0.04
_refine_diff_density_max 0.813
_refine_diff_density_min -1.293
_refine_diff_density_rms 0.083
_refine_ls_extinction_method none
_refine_ls_goodness_of_fit_ref 0.986
_refine_ls_hydrogen_treatment constr
_refine_ls_matrix_type full
_refine_ls_number_parameters 728
_refine_ls_number_reflns 15907
_refine_ls_number_restraints 0
_refine_ls_restrained_S_all 0.986
_refine_ls_R_factor_all 0.0446
_refine_ls_R_factor_gt 0.0321
_refine_ls_shift/su_max 0.001
_refine_ls_shift/su_mean 0.000
_refine_ls_structure_factor_coef Fsqd
_refine_ls_weighting_details 'w=1/[\s^2^(Fo^2^)+(0.0280P)^2^] where P=(Fo^2^+2Fc^2^)/3'
_refine_ls_weighting_scheme calc
_refine_ls_wR_factor_gt 0.0748
_refine_ls_wR_factor_ref 0.0786
_reflns_Friedel_coverage 0.000
_reflns_number_gt 12701
_reflns_number_total 15907
_reflns_threshold_expression 'I > 2\s(I)'
_cod_data_source_file ic5b01146_si_002.cif
_cod_data_source_block 6a
_cod_database_code 4346270
_shelx_space_group_comment
; 
The symmetry employed for this shelxl refinement is uniquely defined 
by the following loop, which should always be used as a source of 
symmetry information in preference to the above space-group names. 
They are only intended as comments. 
;
_shelxl_version_number 2014-3

loop_
_space_group_symop_operation_xyz
'x, y, z'
'-x, -y, -z'

loop_
_atom_site_label
_atom_site_type_symbol
_atom_site_fract_x
_atom_site_fract_y
_atom_site_fract_z
_atom_site_U_iso_or_equiv
_atom_site_adp_type
_atom_site_occupancy
_atom_site_site_symmetry_order
_atom_site_calc_flag
_atom_site_refinement_flags_posn
_atom_site_refinement_flags_adp
_atom_site_refinement_flags_occupancy
_atom_site_disorder_assembly
_atom_site_disorder_group
Cu1 Cu 0.61444(3) 0.57812(2) 0.07050(2) 0.02086(8) Uani 1 1 d . . . . .
Cu2 Cu 0.45685(3) 0.44104(3) 0.08203(2) 0.02264(9) Uani 1 1 d . . . . .
Cu3 Cu 0.43134(3) 0.57423(2) 0.01992(2) 0.02037(8) Uani 1 1 d . . . . .
Cu4 Cu 0.45214(3) 0.70880(2) 0.13319(2) 0.02187(9) Uani 1 1 d . . . . .
Cu5 Cu 0.69553(3) 0.56568(3) 0.21572(2) 0.02261(9) Uani 1 1 d . . . . .
Cu6 Cu 0.35631(3) 0.52609(3) 0.27509(2) 0.02613(9) Uani 1 1 d . . . . .
Cu7 Cu 0.61183(3) 0.67676(3) 0.18693(2) 0.02408(9) Uani 1 1 d . . . . .
Cu8 Cu 0.52655(3) 0.39116(3) 0.20607(2) 0.02584(9) Uani 1 1 d . . . . .
Cu9 Cu 0.53652(3) 0.53755(3) 0.27689(2) 0.02533(9) Uani 1 1 d . . . . .
Cu10 Cu 0.34962(3) 0.54283(2) 0.13348(2) 0.02301(9) Uani 1 1 d . . . . .
Cu11 Cu 0.30949(3) 0.37656(3) 0.14698(2) 0.02584(9) Uani 1 1 d . . . . .
Cu12 Cu 0.53058(3) 0.70190(3) 0.29443(2) 0.02578(9) Uani 1 1 d . . . . .
S1 S 0.69347(5) 0.55933(5) -0.03438(4) 0.02011(16) Uani 1 1 d . . . . .
S2 S 0.61233(5) 0.44957(5) 0.11877(4) 0.01972(15) Uani 1 1 d . . . . .
S3 S 0.66798(6) 0.66168(5) 0.30327(4) 0.02438(17) Uani 1 1 d . . . . .
S4 S 0.57300(6) 0.69979(5) 0.07225(4) 0.02073(16) Uani 1 1 d . . . . .
S5 S 0.37023(6) 0.64917(5) 0.22227(4) 0.02147(16) Uani 1 1 d . . . . .
S6 S 0.40873(6) 0.41030(5) 0.26457(4) 0.02423(17) Uani 1 1 d . . . . .
P1 P 0.86601(6) 0.62885(6) 0.25989(5) 0.02756(19) Uani 1 1 d . . . . .
P2 P 0.39205(6) 0.79933(5) 0.07154(5) 0.02480(18) Uani 1 1 d . . . . .
P3 P 0.17263(7) 0.24888(6) 0.09550(5) 0.0345(2) Uani 1 1 d . . . . .
P4 P 0.60030(7) 0.83035(7) 0.37920(5) 0.0373(2) Uani 1 1 d . . . . .
P5 P 0.55239(11) 0.27529(7) 0.24929(6) 0.0512(3) Uani 1 1 d . . . . .
P6 P 0.27751(11) 0.50458(8) 0.36990(6) 0.0531(3) Uani 1 1 d . . . . .
O1 O -0.0936(2) 0.1165(2) 0.52676(18) 0.0582(8) Uani 1 1 d . . . . .
C1 C 0.9487(2) 0.5982(2) 0.21314(18) 0.0258(7) Uani 1 1 d . . . . .
C2 C 0.9146(2) 0.5686(2) 0.13511(19) 0.0303(8) Uani 1 1 d . . . . .
H2 H 0.8487 0.5615 0.1091 0.036 Uiso 1 1 calc R U . . .
C3 C 0.9761(3) 0.5497(2) 0.0954(2) 0.0360(8) Uani 1 1 d . . . . .
H3 H 0.9530 0.5314 0.0421 0.043 Uiso 1 1 calc R U . . .
C4 C 1.0717(3) 0.5574(2) 0.1332(2) 0.0346(8) Uani 1 1 d . . . . .
H4 H 1.1136 0.5439 0.1057 0.041 Uiso 1 1 calc R U . . .
C5 C 1.1053(3) 0.5845(2) 0.2103(2) 0.0357(9) Uani 1 1 d . . . . .
H5 H 1.1701 0.5891 0.2363 0.043 Uiso 1 1 calc R U . . .
C6 C 1.0446(2) 0.6053(2) 0.2503(2) 0.0318(8) Uani 1 1 d . . . . .
H6 H 1.0686 0.6245 0.3035 0.038 Uiso 1 1 calc R U . . .
C7 C 0.9090(3) 0.6237(3) 0.3597(2) 0.0475(11) Uani 1 1 d . . . . .
H7A H 0.9826 0.6602 0.3777 0.057 Uiso 1 1 calc R U . . .
H7B H 0.8747 0.6495 0.3896 0.057 Uiso 1 1 calc R U . . .
C8 C 0.8881(3) 0.5297(3) 0.3735(3) 0.0662(14) Uani 1 1 d . . . . .
H8A H 0.9125 0.5309 0.4275 0.099 Uiso 1 1 calc R U . . .
H8B H 0.8152 0.4935 0.3568 0.099 Uiso 1 1 calc R U . . .
H8C H 0.9231 0.5042 0.3450 0.099 Uiso 1 1 calc R U . . .
C9 C 0.9157(3) 0.7494(3) 0.2633(3) 0.0466(10) Uani 1 1 d . . . . .
H9A H 0.8867 0.7752 0.2980 0.056 Uiso 1 1 calc R U . . .
H9B H 0.9899 0.7747 0.2848 0.056 Uiso 1 1 calc R U . . .
C10 C 0.8933(3) 0.7772(3) 0.1874(3) 0.0566(12) Uani 1 1 d . . . . .
H10A H 0.9221 0.8420 0.1941 0.085 Uiso 1 1 calc R U . . .
H10B H 0.9233 0.7535 0.1529 0.085 Uiso 1 1 calc R U . . .
H10C H 0.8199 0.7540 0.1662 0.085 Uiso 1 1 calc R U . . .
C11 C 0.3006(2) 0.8367(2) 0.1006(2) 0.0293(7) Uani 1 1 d . . . . .
C12 C 0.2891(3) 0.9124(3) 0.0817(3) 0.0475(11) Uani 1 1 d . . . . .
H12 H 0.3309 0.9481 0.0538 0.057 Uiso 1 1 calc R U . . .
C13 C 0.2163(3) 0.9362(3) 0.1036(3) 0.0553(12) Uani 1 1 d . . . . .
H13 H 0.2101 0.9888 0.0915 0.066 Uiso 1 1 calc R U . . .
C14 C 0.1533(3) 0.8841(3) 0.1425(2) 0.0447(10) Uani 1 1 d . . . . .
H14 H 0.1037 0.9005 0.1570 0.054 Uiso 1 1 calc R U . . .
C15 C 0.1630(3) 0.8081(3) 0.1602(2) 0.0391(9) Uani 1 1 d . . . . .
H15 H 0.1190 0.7711 0.1861 0.047 Uiso 1 1 calc R U . . .
C16 C 0.2375(2) 0.7853(2) 0.14010(19) 0.0311(8) Uani 1 1 d . . . . .
H16 H 0.2448 0.7337 0.1538 0.037 Uiso 1 1 calc R U . . .
C17 C 0.4919(3) 0.9002(2) 0.0599(2) 0.0342(8) Uani 1 1 d . . . . .
H17A H 0.5379 0.8836 0.0358 0.041 Uiso 1 1 calc R U . . .
H17B H 0.4610 0.9311 0.0256 0.041 Uiso 1 1 calc R U . . .
C18 C 0.5531(3) 0.9631(3) 0.1338(2) 0.0521(11) Uani 1 1 d . . . . .
H18A H 0.6052 1.0157 0.1241 0.078 Uiso 1 1 calc R U . . .
H18B H 0.5083 0.9810 0.1575 0.078 Uiso 1 1 calc R U . . .
H18C H 0.5853 0.9335 0.1677 0.078 Uiso 1 1 calc R U . . .
C19 C 0.3244(3) 0.7430(2) -0.02600(19) 0.0335(8) Uani 1 1 d . . . . .
H19A H 0.3023 0.7835 -0.0542 0.040 Uiso 1 1 calc R U . . .
H19B H 0.3708 0.7280 -0.0508 0.040 Uiso 1 1 calc R U . . .
C20 C 0.2323(3) 0.6585(2) -0.0297(2) 0.0362(8) Uani 1 1 d . . . . .
H20A H 0.1983 0.6304 -0.0826 0.054 Uiso 1 1 calc R U . . .
H20B H 0.2540 0.6177 -0.0027 0.054 Uiso 1 1 calc R U . . .
H20C H 0.1855 0.6731 -0.0061 0.054 Uiso 1 1 calc R U . . .
C21 C 0.1198(4) 0.1671(3) 0.1530(2) 0.0289(16) Uiso 0.6 1 d G . P A 1
C22 C 0.0177(3) 0.1125(4) 0.1387(3) 0.044(2) Uiso 0.6 1 d G . P A 1
H22 H -0.0289 0.1137 0.0950 0.053 Uiso 0.6 1 calc R U P A 1
C23 C -0.0162(3) 0.0561(4) 0.1882(3) 0.056(2) Uiso 0.6 1 d G . P A 1
H23 H -0.0860 0.0188 0.1784 0.067 Uiso 0.6 1 calc R U P A 1
C24 C 0.0520(4) 0.0544(3) 0.2521(3) 0.0519(19) Uiso 0.6 1 d G . P A 1
H24 H 0.0288 0.0159 0.2860 0.062 Uiso 0.6 1 calc R U P A 1
C25 C 0.1541(3) 0.1090(3) 0.2665(2) 0.0514(18) Uiso 0.6 1 d G . P A 1
H25 H 0.2007 0.1078 0.3102 0.062 Uiso 0.6 1 calc R U P A 1
C26 C 0.1880(3) 0.1653(3) 0.2169(3) 0.0411(16) Uiso 0.6 1 d G . P A 1
H26 H 0.2578 0.2027 0.2267 0.049 Uiso 0.6 1 calc R U P A 1
C21A C 0.1131(5) 0.1833(5) 0.1653(4) 0.034(3) Uiso 0.4 1 d G . P A 2
C22A C 0.1766(4) 0.1899(5) 0.2350(4) 0.041(2) Uiso 0.4 1 d G . P A 2
H22A H 0.2459 0.2295 0.2473 0.050 Uiso 0.4 1 calc R U P A 2
C23A C 0.1388(5) 0.1386(5) 0.2866(3) 0.053(3) Uiso 0.4 1 d G . P A 2
H23A H 0.1822 0.1431 0.3342 0.063 Uiso 0.4 1 calc R U P A 2
C24A C 0.0375(5) 0.0807(5) 0.2685(4) 0.053(3) Uiso 0.4 1 d G . P A 2
H24A H 0.0116 0.0456 0.3038 0.063 Uiso 0.4 1 calc R U P A 2
C25A C -0.0261(4) 0.0741(5) 0.1989(4) 0.038(3) Uiso 0.4 1 d G . P A 2
H25A H -0.0953 0.0345 0.1865 0.046 Uiso 0.4 1 calc R U P A 2
C26A C 0.0118(5) 0.1254(6) 0.1473(3) 0.040(3) Uiso 0.4 1 d G . P A 2
H26A H -0.0316 0.1209 0.0997 0.048 Uiso 0.4 1 calc R U P A 2
C27 C 0.2104(3) 0.1809(3) 0.0318(3) 0.0549(11) Uani 1 1 d . . . . .
H27A H 0.2416 0.2179 -0.0032 0.066 Uiso 1 1 calc R U . . .
H27B H 0.2632 0.1662 0.0631 0.066 Uiso 1 1 calc R U . . .
C28 C 0.1290(4) 0.0969(3) -0.0141(3) 0.0749(15) Uani 1 1 d . . . . .
H28A H 0.1578 0.0671 -0.0451 0.112 Uiso 1 1 calc R U . . .
H28B H 0.0987 0.0581 0.0196 0.112 Uiso 1 1 calc R U . . .
H28C H 0.0770 0.1100 -0.0470 0.112 Uiso 1 1 calc R U . . .
C29 C 0.0674(3) 0.2622(3) 0.0352(3) 0.0562(13) Uani 1 1 d . . . . .
H29A H 0.0890 0.2894 -0.0076 0.067 Uiso 1 1 calc R U . . .
H29B H 0.0119 0.2031 0.0141 0.067 Uiso 1 1 calc R U . . .
C30 C 0.0288(4) 0.3187(4) 0.0767(4) 0.092(2) Uani 1 1 d . . . . .
H30A H -0.0279 0.3241 0.0419 0.138 Uiso 1 1 calc R U . . .
H30B H 0.0060 0.2914 0.1185 0.138 Uiso 1 1 calc R U . . .
H30C H 0.0831 0.3777 0.0967 0.138 Uiso 1 1 calc R U . . .
C31 C 0.5423(3) 0.9103(2) 0.37024(19) 0.0332(8) Uani 1 1 d . . . . .
C32 C 0.5818(4) 0.9918(3) 0.4188(2) 0.0592(13) Uani 1 1 d . . . . .
H32 H 0.6439 1.0095 0.4562 0.071 Uiso 1 1 calc R U . . .
C33 C 0.5306(4) 1.0476(3) 0.4128(2) 0.0594(13) Uani 1 1 d . . . . .
H33 H 0.5574 1.1025 0.4466 0.071 Uiso 1 1 calc R U . . .
C34 C 0.4417(3) 1.0235(2) 0.3583(2) 0.0407(9) Uani 1 1 d . . . . .
H34 H 0.4067 1.0613 0.3548 0.049 Uiso 1 1 calc R U . . .
C35 C 0.4036(3) 0.9451(2) 0.3090(2) 0.0410(9) Uani 1 1 d . . . . .
H35 H 0.3429 0.9291 0.2705 0.049 Uiso 1 1 calc R U . . .
C36 C 0.4536(3) 0.8882(2) 0.3150(2) 0.0353(8) Uani 1 1 d . . . . .
H36 H 0.4262 0.8336 0.2807 0.042 Uiso 1 1 calc R U . . .
C37 C 0.6072(4) 0.8173(3) 0.4787(2) 0.0571(13) Uani 1 1 d . . . . .
H37A H 0.6473 0.8758 0.5117 0.069 Uiso 1 1 calc R U . . .
H37B H 0.5381 0.7954 0.4861 0.069 Uiso 1 1 calc R U . . .
C38 C 0.6552(5) 0.7529(4) 0.5021(3) 0.093(2) Uani 1 1 d . . . . .
H38A H 0.6571 0.7482 0.5551 0.140 Uiso 1 1 calc R U . . .
H38B H 0.6149 0.6944 0.4702 0.140 Uiso 1 1 calc R U . . .
H38C H 0.7241 0.7749 0.4959 0.140 Uiso 1 1 calc R U . . .
C39 C 0.7335(3) 0.8965(3) 0.3827(3) 0.0606(13) Uani 1 1 d . . . . .
H39A H 0.7597 0.9505 0.4217 0.073 Uiso 1 1 calc R U . . .
H39B H 0.7737 0.8617 0.3977 0.073 Uiso 1 1 calc R U . . .
C40 C 0.7476(4) 0.9235(3) 0.3074(3) 0.0746(16) Uani 1 1 d . . . . .
H40A H 0.8195 0.9584 0.3123 0.112 Uiso 1 1 calc R U . . .
H40B H 0.7232 0.8704 0.2687 0.112 Uiso 1 1 calc R U . . .
H40C H 0.7092 0.9592 0.2926 0.112 Uiso 1 1 calc R U . . .
C41 C 0.6542(3) 0.2516(3) 0.2544(3) 0.0194(14) Uiso 0.5 1 d G . P B 1
C42 C 0.6656(3) 0.1795(3) 0.2819(3) 0.0431(19) Uiso 0.5 1 d G . P B 1
H42 H 0.6127 0.1382 0.2984 0.052 Uiso 0.5 1 calc R U P B 1
C43 C 0.7545(4) 0.1677(3) 0.2852(3) 0.054(2) Uiso 0.5 1 d G . P B 1
H43 H 0.7624 0.1183 0.3040 0.065 Uiso 0.5 1 calc R U P B 1
C44 C 0.8320(3) 0.2281(4) 0.2610(3) 0.046(2) Uiso 0.5 1 d G . P B 1
H44 H 0.8927 0.2200 0.2633 0.056 Uiso 0.5 1 calc R U P B 1
C45 C 0.8205(4) 0.3002(3) 0.2335(3) 0.048(2) Uiso 0.5 1 d G . P B 1
H45 H 0.8734 0.3415 0.2170 0.058 Uiso 0.5 1 calc R U P B 1
C46 C 0.7316(4) 0.3120(3) 0.2302(3) 0.0308(17) Uiso 0.5 1 d G . P B 1
H46 H 0.7238 0.3614 0.2115 0.037 Uiso 0.5 1 calc R U P B 1
C41A C 0.6852(7) 0.2706(6) 0.2409(5) 0.0363(18) Uiso 0.5 1 d . . P B 2
C42A C 0.6955(7) 0.1898(6) 0.2502(5) 0.049(2) Uiso 0.5 1 d . . P B 2
H42A H 0.6425 0.1418 0.2607 0.059 Uiso 0.5 1 calc R U P B 2
C43A C 0.7852(7) 0.1819(6) 0.2436(5) 0.051(2) Uiso 0.5 1 d . . P B 2
H43A H 0.7943 0.1291 0.2508 0.061 Uiso 0.5 1 calc R U P B 2
C44A C 0.8591(7) 0.2519(6) 0.2267(5) 0.059(2) Uiso 0.5 1 d . . P B 2
H44A H 0.9172 0.2445 0.2187 0.071 Uiso 0.5 1 calc R U P B 2
C45A C 0.8534(8) 0.3335(7) 0.2208(5) 0.056(2) Uiso 0.5 1 d . . P B 2
H45A H 0.9078 0.3822 0.2125 0.067 Uiso 0.5 1 calc R U P B 2
C46A C 0.7641(6) 0.3403(6) 0.2275(5) 0.0403(19) Uiso 0.5 1 d . . P B 2
H46A H 0.7574 0.3946 0.2228 0.048 Uiso 0.5 1 calc R U P B 2
C47 C 0.5182(5) 0.2595(4) 0.3408(4) 0.0373(14) Uiso 0.6 1 d . . P B 1
H47A H 0.4481 0.2541 0.3358 0.045 Uiso 0.6 1 calc R U P B 1
H47B H 0.5230 0.2050 0.3558 0.045 Uiso 0.6 1 calc R U P B 1
C47A C 0.5932(7) 0.2809(7) 0.3560(5) 0.041(2) Uiso 0.4 1 d . . P B 2
H47C H 0.6094 0.2296 0.3670 0.050 Uiso 0.4 1 calc R U P B 2
H47D H 0.6539 0.3360 0.3795 0.050 Uiso 0.4 1 calc R U P B 2
C48 C 0.5920(5) 0.3401(5) 0.3997(4) 0.0480(17) Uiso 0.6 1 d . . P B 1
H48A H 0.5760 0.3338 0.4486 0.072 Uiso 0.6 1 calc R U P B 1
H48B H 0.6611 0.3447 0.4042 0.072 Uiso 0.6 1 calc R U P B 1
H48C H 0.5865 0.3936 0.3842 0.072 Uiso 0.6 1 calc R U P B 1
C48A C 0.5048(8) 0.2792(7) 0.3863(6) 0.050(3) Uiso 0.4 1 d . . P B 2
H48D H 0.5221 0.2820 0.4412 0.074 Uiso 0.4 1 calc R U P B 2
H48E H 0.4897 0.3302 0.3749 0.074 Uiso 0.4 1 calc R U P B 2
H48F H 0.4454 0.2244 0.3624 0.074 Uiso 0.4 1 calc R U P B 2
C49 C 0.4530(4) 0.1696(3) 0.1962(3) 0.0543(12) Uani 1 1 d . . . . .
H49A H 0.4627 0.1204 0.2189 0.065 Uiso 1 1 calc R U . . .
H49B H 0.3863 0.1677 0.1994 0.065 Uiso 1 1 calc R U . . .
C50 C 0.4549(3) 0.1575(3) 0.1144(2) 0.0440(10) Uani 1 1 d . . . . .
H50A H 0.4011 0.1006 0.0873 0.066 Uiso 1 1 calc R U . . .
H50B H 0.4442 0.2056 0.0916 0.066 Uiso 1 1 calc R U . . .
H50C H 0.5205 0.1584 0.1111 0.066 Uiso 1 1 calc R U . . .
C51 C 0.2479(3) 0.5928(3) 0.4107(2) 0.0355(8) Uani 1 1 d . . . . .
C52 C 0.1760(3) 0.5801(3) 0.4526(2) 0.0436(10) Uani 1 1 d . . . . .
H52 H 0.1379 0.5221 0.4598 0.052 Uiso 1 1 calc R U . . .
C53 C 0.1597(3) 0.6511(3) 0.4836(2) 0.0442(10) Uani 1 1 d . . . . .
H53 H 0.1113 0.6415 0.5124 0.053 Uiso 1 1 calc R U . . .
C54 C 0.2130(3) 0.7349(3) 0.4731(2) 0.0422(10) Uani 1 1 d . . . . .
H54 H 0.2022 0.7834 0.4949 0.051 Uiso 1 1 calc R U . . .
C55 C 0.2826(3) 0.7490(3) 0.4305(2) 0.0390(9) Uani 1 1 d . . . . .
H55 H 0.3179 0.8069 0.4216 0.047 Uiso 1 1 calc R U . . .
C56 C 0.3011(3) 0.6790(2) 0.40082(19) 0.0329(8) Uani 1 1 d . . . . .
H56 H 0.3508 0.6897 0.3732 0.039 Uiso 1 1 calc R U . . .
C57 C 0.3373(5) 0.4715(4) 0.4462(3) 0.0324(13) Uiso 0.6 1 d . . P C 1
H57A H 0.3554 0.4244 0.4253 0.039 Uiso 0.6 1 calc R U P C 1
H57B H 0.4015 0.5225 0.4717 0.039 Uiso 0.6 1 calc R U P C 1
C57A C 0.3996(7) 0.5112(6) 0.4603(5) 0.037(2) Uiso 0.4 1 d . . P C 2
H57C H 0.4273 0.4690 0.4439 0.045 Uiso 0.4 1 calc R U P C 2
H57D H 0.4541 0.5715 0.4712 0.045 Uiso 0.4 1 calc R U P C 2
C58 C 0.2840(5) 0.4373(4) 0.5075(4) 0.0441(16) Uiso 0.6 1 d . . P C 1
H58A H 0.3286 0.4218 0.5457 0.066 Uiso 0.6 1 calc R U P C 1
H58B H 0.2679 0.4836 0.5313 0.066 Uiso 0.6 1 calc R U P C 1
H58C H 0.2215 0.3848 0.4846 0.066 Uiso 0.6 1 calc R U P C 1
C58A C 0.3682(8) 0.4900(7) 0.5322(6) 0.050(3) Uiso 0.4 1 d . . P C 2
H58D H 0.4268 0.4941 0.5713 0.075 Uiso 0.4 1 calc R U P C 2
H58E H 0.3422 0.5324 0.5496 0.075 Uiso 0.4 1 calc R U P C 2
H58F H 0.3153 0.4299 0.5222 0.075 Uiso 0.4 1 calc R U P C 2
C59 C 0.1395(6) 0.4062(5) 0.3388(4) 0.0425(16) Uiso 0.6 1 d . . P C 1
H59A H 0.1094 0.3983 0.3825 0.051 Uiso 0.6 1 calc R U P C 1
H59B H 0.0950 0.4202 0.2984 0.051 Uiso 0.6 1 calc R U P C 1
C59A C 0.1992(8) 0.4059(7) 0.3706(6) 0.050(3) Uiso 0.4 1 d . . P C 2
H59C H 0.2302 0.3628 0.3662 0.060 Uiso 0.4 1 calc R U P C 2
H59D H 0.1758 0.4034 0.4174 0.060 Uiso 0.4 1 calc R U P C 2
C60A C 0.1136(11) 0.3881(10) 0.3023(8) 0.072(4) Uiso 0.4 1 d . . P C 2
H60A H 0.0613 0.3287 0.2977 0.108 Uiso 0.4 1 calc R U P C 2
H60B H 0.0849 0.4321 0.3077 0.108 Uiso 0.4 1 calc R U P C 2
H60C H 0.1390 0.3919 0.2569 0.108 Uiso 0.4 1 calc R U P C 2
C60 C 0.1492(6) 0.3227(5) 0.3106(4) 0.0527(18) Uiso 0.6 1 d . . P C 1
H60D H 0.0823 0.2736 0.2951 0.079 Uiso 0.6 1 calc R U P C 1
H60E H 0.1787 0.3310 0.2673 0.079 Uiso 0.6 1 calc R U P C 1
H60F H 0.1931 0.3092 0.3510 0.079 Uiso 0.6 1 calc R U P C 1
C61 C -0.0146(4) 0.1236(4) 0.4921(3) 0.0770(15) Uiso 1 1 d . . . . .
H61A H -0.0279 0.0649 0.4640 0.092 Uiso 1 1 calc R U . . .
H61B H 0.0503 0.1440 0.5312 0.092 Uiso 1 1 calc R U . . .
C62 C -0.0076(5) 0.1875(4) 0.4393(4) 0.103(2) Uiso 1 1 d . . . . .
H62A H 0.0471 0.1923 0.4154 0.155 Uiso 1 1 calc R U . . .
H62B H -0.0717 0.1668 0.4003 0.155 Uiso 1 1 calc R U . . .
H62C H 0.0063 0.2457 0.4673 0.155 Uiso 1 1 calc R U . . .
C63 C -0.0996(3) 0.0638(3) 0.5830(3) 0.0530(11) Uiso 1 1 d . . . . .
H63A H -0.0334 0.0855 0.6208 0.064 Uiso 1 1 calc R U . . .
H63B H -0.1176 0.0017 0.5603 0.064 Uiso 1 1 calc R U . . .
C64 C -0.1787(4) 0.0689(3) 0.6202(3) 0.0607(12) Uiso 1 1 d . . . . .
H64A H -0.1839 0.0324 0.6597 0.091 Uiso 1 1 calc R U . . .
H64B H -0.1601 0.1305 0.6428 0.091 Uiso 1 1 calc R U . . .
H64C H -0.2440 0.0470 0.5825 0.091 Uiso 1 1 calc R U . . .

loop_
_atom_site_aniso_label
_atom_site_aniso_U_11
_atom_site_aniso_U_22
_atom_site_aniso_U_33
_atom_site_aniso_U_23
_atom_site_aniso_U_13
_atom_site_aniso_U_12
Cu1 0.02009(18) 0.0235(2) 0.02157(19) 0.00471(15) 0.00553(15) 0.01146(16)
Cu2 0.01885(18) 0.0297(2) 0.0240(2) 0.01177(17) 0.00716(15) 0.01254(16)
Cu3 0.01989(18) 0.02261(19) 0.02123(19) 0.00533(15) 0.00664(15) 0.01044(15)
Cu4 0.02222(19) 0.0242(2) 0.0238(2) 0.00685(16) 0.00845(15) 0.01257(16)
Cu5 0.01840(18) 0.0293(2) 0.0220(2) 0.00350(16) 0.00407(15) 0.01259(16)
Cu6 0.0311(2) 0.0356(2) 0.0228(2) 0.01150(17) 0.01115(16) 0.02205(18)
Cu7 0.02490(19) 0.0314(2) 0.0208(2) 0.00472(16) 0.00573(15) 0.01669(17)
Cu8 0.0338(2) 0.0295(2) 0.0246(2) 0.01176(17) 0.01361(17) 0.01951(18)
Cu9 0.02387(19) 0.0293(2) 0.0265(2) 0.00508(17) 0.00760(16) 0.01416(17)
Cu10 0.0270(2) 0.0245(2) 0.0209(2) 0.00578(16) 0.00952(15) 0.01187(16)
Cu11 0.02421(19) 0.0292(2) 0.0268(2) 0.01126(17) 0.00902(16) 0.01114(17)
Cu12 0.0243(2) 0.0328(2) 0.0242(2) 0.00239(17) 0.00533(16) 0.01680(17)
S1 0.0174(3) 0.0250(4) 0.0191(4) 0.0056(3) 0.0055(3) 0.0092(3)
S2 0.0198(3) 0.0263(4) 0.0180(4) 0.0068(3) 0.0061(3) 0.0135(3)
S3 0.0215(4) 0.0332(4) 0.0205(4) 0.0011(3) 0.0028(3) 0.0153(3)
S4 0.0217(4) 0.0220(4) 0.0220(4) 0.0066(3) 0.0085(3) 0.0106(3)
S5 0.0217(4) 0.0272(4) 0.0216(4) 0.0067(3) 0.0087(3) 0.0143(3)
S6 0.0261(4) 0.0286(4) 0.0253(4) 0.0111(3) 0.0106(3) 0.0156(3)
P1 0.0174(4) 0.0380(5) 0.0262(5) -0.0001(4) 0.0042(3) 0.0120(4)
P2 0.0254(4) 0.0246(4) 0.0291(5) 0.0101(4) 0.0092(3) 0.0130(3)
P3 0.0315(5) 0.0318(5) 0.0348(5) 0.0124(4) 0.0069(4) 0.0064(4)
P4 0.0387(5) 0.0398(5) 0.0313(5) -0.0063(4) -0.0051(4) 0.0237(4)
P5 0.1083(10) 0.0465(6) 0.0317(5) 0.0226(5) 0.0329(6) 0.0562(7)
P6 0.1047(10) 0.0462(6) 0.0440(6) 0.0279(5) 0.0519(7) 0.0481(7)
O1 0.0546(19) 0.071(2) 0.064(2) 0.0168(17) 0.0228(16) 0.0370(17)
C1 0.0192(15) 0.0307(18) 0.0309(18) 0.0079(14) 0.0092(13) 0.0119(14)
C2 0.0238(16) 0.0369(19) 0.0317(19) 0.0016(15) 0.0068(14) 0.0149(15)
C3 0.0356(19) 0.039(2) 0.030(2) 0.0003(16) 0.0123(16) 0.0108(17)
C4 0.0304(18) 0.037(2) 0.045(2) 0.0098(17) 0.0215(16) 0.0174(16)
C5 0.0237(17) 0.048(2) 0.046(2) 0.0182(18) 0.0144(16) 0.0199(16)
C6 0.0215(16) 0.050(2) 0.0287(18) 0.0122(16) 0.0067(14) 0.0180(16)
C7 0.0294(19) 0.087(3) 0.027(2) 0.003(2) 0.0092(16) 0.025(2)
C8 0.050(3) 0.102(4) 0.045(3) 0.037(3) 0.015(2) 0.024(3)
C9 0.0253(19) 0.038(2) 0.070(3) -0.011(2) 0.0143(19) 0.0081(17)
C10 0.037(2) 0.040(2) 0.096(4) 0.023(2) 0.024(2) 0.0144(19)
C11 0.0261(17) 0.0294(18) 0.037(2) 0.0076(15) 0.0090(14) 0.0149(14)
C12 0.050(2) 0.040(2) 0.073(3) 0.029(2) 0.028(2) 0.030(2)
C13 0.055(3) 0.041(2) 0.089(4) 0.025(2) 0.024(2) 0.034(2)
C14 0.033(2) 0.045(2) 0.065(3) 0.002(2) 0.0129(19) 0.0266(19)
C15 0.0292(18) 0.044(2) 0.048(2) 0.0088(18) 0.0109(16) 0.0188(17)
C16 0.0286(17) 0.0320(19) 0.036(2) 0.0080(15) 0.0069(15) 0.0163(15)
C17 0.0329(19) 0.0286(19) 0.042(2) 0.0125(16) 0.0115(16) 0.0111(15)
C18 0.044(2) 0.037(2) 0.062(3) 0.003(2) 0.006(2) 0.0077(19)
C19 0.0373(19) 0.0341(19) 0.0322(19) 0.0083(16) 0.0081(15) 0.0178(16)
C20 0.0296(18) 0.037(2) 0.040(2) 0.0036(17) 0.0049(15) 0.0135(16)
C27 0.051(3) 0.048(3) 0.060(3) 0.010(2) 0.014(2) 0.013(2)
C28 0.088(4) 0.056(3) 0.069(3) 0.001(3) 0.009(3) 0.024(3)
C29 0.030(2) 0.064(3) 0.061(3) 0.031(2) -0.0035(19) 0.008(2)
C30 0.056(3) 0.098(4) 0.151(6) 0.061(4) 0.028(4) 0.053(3)
C31 0.039(2) 0.0329(19) 0.0272(18) -0.0006(15) 0.0040(15) 0.0180(16)
C32 0.072(3) 0.047(3) 0.046(3) -0.013(2) -0.022(2) 0.034(2)
C33 0.089(4) 0.038(2) 0.047(3) -0.010(2) -0.007(2) 0.038(2)
C34 0.055(2) 0.032(2) 0.046(2) 0.0122(18) 0.020(2) 0.0249(19)
C35 0.038(2) 0.036(2) 0.050(2) 0.0044(18) 0.0064(18) 0.0197(17)
C36 0.0345(19) 0.0325(19) 0.037(2) -0.0026(16) 0.0047(16) 0.0155(16)
C37 0.089(3) 0.067(3) 0.028(2) -0.006(2) -0.006(2) 0.060(3)
C38 0.164(6) 0.122(5) 0.040(3) 0.013(3) 0.007(3) 0.119(5)
C39 0.037(2) 0.052(3) 0.076(3) -0.020(2) -0.012(2) 0.019(2)
C40 0.045(3) 0.062(3) 0.103(5) 0.006(3) 0.017(3) 0.009(2)
C49 0.086(3) 0.042(2) 0.072(3) 0.034(2) 0.057(3) 0.042(2)
C50 0.045(2) 0.039(2) 0.052(3) 0.0126(19) 0.0186(19) 0.0160(19)
C51 0.048(2) 0.045(2) 0.0277(19) 0.0133(16) 0.0193(16) 0.0283(18)
C52 0.052(2) 0.051(2) 0.036(2) 0.0146(19) 0.0229(19) 0.022(2)
C53 0.043(2) 0.071(3) 0.034(2) 0.012(2) 0.0177(18) 0.035(2)
C54 0.051(2) 0.060(3) 0.032(2) 0.0024(19) 0.0096(18) 0.041(2)
C55 0.045(2) 0.043(2) 0.032(2) 0.0046(17) 0.0080(17) 0.0238(19)
C56 0.0352(19) 0.044(2) 0.0285(19) 0.0084(16) 0.0129(15) 0.0231(17)

loop_
_atom_type_symbol
_atom_type_description
_atom_type_scat_dispersion_real
_atom_type_scat_dispersion_imag
_atom_type_scat_source
C C 0.0043 0.0021 'International Tables Vol C Tables 4.2.6.8 and 6.1.1.4'
H H 0.0000 0.0000 'International Tables Vol C Tables 4.2.6.8 and 6.1.1.4'
P P 0.1251 0.1216 'International Tables Vol C Tables 4.2.6.8 and 6.1.1.4'
S S 0.1509 0.1587 'International Tables Vol C Tables 4.2.6.8 and 6.1.1.4'
Cu Cu 0.2676 1.5734 'International Tables Vol C Tables 4.2.6.8 and 6.1.1.4'
O O 0.0143 0.0080 'International Tables Vol C Tables 4.2.6.8 and 6.1.1.4'

loop_
_geom_angle_atom_site_label_1
_geom_angle_atom_site_label_2
_geom_angle_atom_site_label_3
_geom_angle
_geom_angle_site_symmetry_1
_geom_angle_site_symmetry_3
S4 Cu1 S2 149.90(3) . .
S4 Cu1 S1 113.24(3) . .
S2 Cu1 S1 96.76(3) . .
S4 Cu1 Cu7 52.06(2) . .
S2 Cu1 Cu7 102.31(2) . .
S1 Cu1 Cu7 149.61(3) . .
S4 Cu1 Cu2 108.00(3) . .
S2 Cu1 Cu2 51.97(2) . .
S1 Cu1 Cu2 117.46(2) . .
Cu7 Cu1 Cu2 92.929(18) . .
S4 Cu1 Cu3 54.09(2) . .
S2 Cu1 Cu3 112.96(2) . .
S1 Cu1 Cu3 112.43(2) . .
Cu7 Cu1 Cu3 81.542(16) . .
Cu2 Cu1 Cu3 61.012(15) . .
S4 Cu1 Cu3 139.63(3) . 2_665
S2 Cu1 Cu3 57.96(2) . 2_665
S1 Cu1 Cu3 54.25(2) . 2_665
Cu7 Cu1 Cu3 155.39(2) . 2_665
Cu2 Cu1 Cu3 63.704(15) . 2_665
Cu3 Cu1 Cu3 92.614(16) . 2_665
S4 Cu1 Cu2 83.03(2) . 2_665
S2 Cu1 Cu2 116.97(2) . 2_665
S1 Cu1 Cu2 49.72(2) . 2_665
Cu7 Cu1 Cu2 134.269(18) . 2_665
Cu2 Cu1 Cu2 93.489(16) . 2_665
Cu3 Cu1 Cu2 62.728(14) . 2_665
Cu3 Cu1 Cu2 59.517(14) 2_665 2_665
S4 Cu1 Cu5 109.64(2) . .
S2 Cu1 Cu5 51.86(2) . .
S1 Cu1 Cu5 121.31(2) . .
Cu7 Cu1 Cu5 58.330(15) . .
Cu2 Cu1 Cu5 83.363(16) . .
Cu3 Cu1 Cu5 124.898(18) . .
Cu3 Cu1 Cu5 108.391(18) 2_665 .
Cu2 Cu1 Cu5 167.314(19) 2_665 .
S2 Cu2 S1 173.26(3) . 2_665
S2 Cu2 Cu11 127.73(3) . .
S1 Cu2 Cu11 58.99(2) 2_665 .
S2 Cu2 Cu8 56.04(2) . .
S1 Cu2 Cu8 130.66(3) 2_665 .
Cu11 Cu2 Cu8 71.732(16) . .
S2 Cu2 Cu1 57.79(2) . .
S1 Cu2 Cu1 116.62(3) 2_665 .
Cu11 Cu2 Cu1 148.45(2) . .
Cu8 Cu2 Cu1 103.540(18) . .
S2 Cu2 Cu3 117.54(3) . .
S1 Cu2 Cu3 56.89(2) 2_665 .
Cu11 Cu2 Cu3 106.425(18) . .
Cu8 Cu2 Cu3 146.27(2) . .
Cu1 Cu2 Cu3 59.774(15) . .
S2 Cu2 Cu1 114.48(3) . 2_665
S1 Cu2 Cu1 59.96(2) 2_665 2_665
Cu11 Cu2 Cu1 111.558(18) . 2_665
Cu8 Cu2 Cu1 154.05(2) . 2_665
Cu1 Cu2 Cu1 86.512(16) . 2_665
Cu3 Cu2 Cu1 59.180(14) . 2_665
S2 Cu2 Cu3 57.31(2) . 2_665
S1 Cu2 Cu3 117.16(3) 2_665 2_665
Cu11 Cu2 Cu3 152.73(2) . 2_665
Cu8 Cu2 Cu3 107.470(18) . 2_665
Cu1 Cu2 Cu3 58.819(15) . 2_665
Cu3 Cu2 Cu3 89.125(16) . 2_665
Cu1 Cu2 Cu3 57.225(14) 2_665 2_665
S2 Cu2 Cu10 133.82(3) . .
S1 Cu2 Cu10 47.73(2) 2_665 .
Cu11 Cu2 Cu10 56.286(15) . .
Cu8 Cu2 Cu10 102.907(18) . .
Cu1 Cu2 Cu10 96.440(18) . .
Cu3 Cu2 Cu10 55.298(14) . .
Cu1 Cu2 Cu10 99.576(15) 2_665 .
Cu3 Cu2 Cu10 144.372(17) 2_665 .
S4 Cu3 S1 149.36(3) . 2_665
S4 Cu3 S2 111.99(3) . 2_665
S1 Cu3 S2 98.24(3) 2_665 2_665
S4 Cu3 Cu10 101.98(3) . .
S1 Cu3 Cu10 51.75(2) 2_665 .
S2 Cu3 Cu10 141.76(2) 2_665 .
S4 Cu3 Cu1 55.52(2) . .
S1 Cu3 Cu1 110.68(2) 2_665 .
S2 Cu3 Cu1 109.05(2) 2_665 .
Cu10 Cu3 Cu1 104.346(18) . .
S4 Cu3 Cu1 136.25(3) . 2_665
S1 Cu3 Cu1 59.36(2) 2_665 2_665
S2 Cu3 Cu1 54.80(2) 2_665 2_665
Cu10 Cu3 Cu1 109.885(18) . 2_665
Cu1 Cu3 Cu1 87.387(16) . 2_665
S4 Cu3 Cu2 107.65(2) . .
S1 Cu3 Cu2 51.50(2) 2_665 .
S2 Cu3 Cu2 115.62(2) 2_665 .
Cu10 Cu3 Cu2 67.335(15) . .
Cu1 Cu3 Cu2 59.214(14) . .
Cu1 Cu3 Cu2 61.306(15) 2_665 .
S4 Cu3 Cu2 82.16(2) . 2_665
S1 Cu3 Cu2 116.35(3) 2_665 2_665
S2 Cu3 Cu2 49.05(2) 2_665 2_665
Cu10 Cu3 Cu2 158.122(18) . 2_665
Cu1 Cu3 Cu2 60.047(15) . 2_665
Cu1 Cu3 Cu2 57.478(14) 2_665 2_665
Cu2 Cu3 Cu2 90.876(16) . 2_665
S4 Cu3 Cu4 53.71(2) . .
S1 Cu3 Cu4 107.77(2) 2_665 .
S2 Cu3 Cu4 134.41(2) 2_665 .
Cu10 Cu3 Cu4 57.073(14) . .
Cu1 Cu3 Cu4 96.088(16) . .
Cu1 Cu3 Cu4 166.952(19) 2_665 .
Cu2 Cu3 Cu4 109.880(18) . .
Cu2 Cu3 Cu4 134.775(18) 2_665 .
P2 Cu4 S5 114.62(3) . .
P2 Cu4 S4 103.68(3) . .
S5 Cu4 S4 141.39(3) . .
P2 Cu4 Cu10 125.90(3) . .
S5 Cu4 Cu10 52.54(2) . .
S4 Cu4 Cu10 100.94(2) . .
P2 Cu4 Cu7 146.00(3) . .
S5 Cu4 Cu7 94.56(2) . .
S4 Cu4 Cu7 51.47(2) . .
Cu10 Cu4 Cu7 85.241(17) . .
P2 Cu4 Cu3 105.37(3) . .
S5 Cu4 Cu3 110.43(3) . .
S4 Cu4 Cu3 51.63(2) . .
Cu10 Cu4 Cu3 57.897(15) . .
Cu7 Cu4 Cu3 78.230(15) . .
P2 Cu4 Cu12 135.20(3) . .
S5 Cu4 Cu12 48.47(2) . .
S4 Cu4 Cu12 105.77(2) . .
Cu10 Cu4 Cu12 80.132(15) . .
Cu7 Cu4 Cu12 54.796(13) . .
Cu3 Cu4 Cu12 119.352(17) . .
S2 Cu5 P1 123.39(3) . .
S2 Cu5 S3 142.02(3) . .
P1 Cu5 S3 94.59(3) . .
S2 Cu5 Cu7 104.96(2) . .
P1 Cu5 Cu7 114.78(3) . .
S3 Cu5 Cu7 52.13(2) . .
S2 Cu5 Cu9 95.68(2) . .
P1 Cu5 Cu9 135.58(3) . .
S3 Cu5 Cu9 49.73(2) . .
Cu7 Cu5 Cu9 67.528(15) . .
S2 Cu5 Cu1 55.35(2) . .
P1 Cu5 Cu1 117.52(3) . .
S3 Cu5 Cu1 110.00(2) . .
Cu7 Cu5 Cu1 57.955(14) . .
Cu9 Cu5 Cu1 101.249(17) . .
S2 Cu5 Cu8 49.72(2) . .
P1 Cu5 Cu8 137.80(3) . .
S3 Cu5 Cu8 102.88(3) . .
Cu7 Cu5 Cu8 106.186(18) . .
Cu9 Cu5 Cu8 53.836(14) . .
Cu1 Cu5 Cu8 92.185(15) . .
P6 Cu6 S5 117.14(4) . .
P6 Cu6 S6 104.76(4) . .
S5 Cu6 S6 138.02(3) . .
P6 Cu6 Cu9 128.42(4) . .
S5 Cu6 Cu9 95.92(2) . .
S6 Cu6 Cu9 52.55(2) . .
P6 Cu6 Cu10 149.23(4) . .
S5 Cu6 Cu10 52.19(2) . .
S6 Cu6 Cu10 92.39(2) . .
Cu9 Cu6 Cu10 82.274(17) . .
P6 Cu6 Cu12 116.60(4) . .
S5 Cu6 Cu12 48.07(2) . .
S6 Cu6 Cu12 110.86(3) . .
Cu9 Cu6 Cu12 58.314(15) . .
Cu10 Cu6 Cu12 79.085(16) . .
P6 Cu6 Cu11 121.72(4) . .
S5 Cu6 Cu11 106.90(3) . .
S6 Cu6 Cu11 47.00(2) . .
Cu9 Cu6 Cu11 79.023(15) . .
Cu10 Cu6 Cu11 54.901(14) . .
Cu12 Cu6 Cu11 121.069(17) . .
S4 Cu7 S3 173.91(4) . .
S4 Cu7 Cu12 126.24(3) . .
S3 Cu7 Cu12 57.82(2) . .
S4 Cu7 Cu1 57.29(2) . .
S3 Cu7 Cu1 121.95(3) . .
Cu12 Cu7 Cu1 151.09(2) . .
S4 Cu7 Cu5 120.08(3) . .
S3 Cu7 Cu5 58.35(2) . .
Cu12 Cu7 Cu5 110.072(19) . .
Cu1 Cu7 Cu5 63.715(15) . .
S4 Cu7 Cu4 57.46(2) . .
S3 Cu7 Cu4 127.19(3) . .
Cu12 Cu7 Cu4 69.522(16) . .
Cu1 Cu7 Cu4 101.748(17) . .
Cu5 Cu7 Cu4 150.61(2) . .
S4 Cu7 Cu9 138.52(3) . .
S3 Cu7 Cu9 46.71(2) . .
Cu12 Cu7 Cu9 58.917(15) . .
Cu1 Cu7 Cu9 98.685(18) . .
Cu5 Cu7 Cu9 57.947(15) . .
Cu4 Cu7 Cu9 102.927(17) . .
P5 Cu8 S2 115.81(4) . .
P5 Cu8 S6 105.05(4) . .
S2 Cu8 S6 139.08(3) . .
P5 Cu8 Cu9 131.39(3) . .
S2 Cu8 Cu9 98.11(3) . .
S6 Cu8 Cu9 52.56(2) . .
P5 Cu8 Cu2 142.36(4) . .
S2 Cu8 Cu2 52.53(2) . .
S6 Cu8 Cu2 93.16(2) . .
Cu9 Cu8 Cu2 85.790(18) . .
P5 Cu8 Cu5 122.65(4) . .
S2 Cu8 Cu5 48.57(2) . .
S6 Cu8 Cu5 110.22(3) . .
Cu9 Cu8 Cu5 57.725(15) . .
Cu2 Cu8 Cu5 78.871(15) . .
S3 Cu9 S6 173.04(3) . .
S3 Cu9 Cu6 123.43(3) . .
S6 Cu9 Cu6 57.63(2) . .
S3 Cu9 Cu8 124.22(3) . .
S6 Cu9 Cu8 57.57(2) . .
Cu6 Cu9 Cu8 110.012(19) . .
S3 Cu9 Cu5 56.82(2) . .
S6 Cu9 Cu5 125.91(3) . .
Cu6 Cu9 Cu5 153.60(2) . .
Cu8 Cu9 Cu5 68.439(16) . .
S3 Cu9 Cu12 55.46(2) . .
S6 Cu9 Cu12 126.02(3) . .
Cu6 Cu9 Cu12 68.402(15) . .
Cu8 Cu9 Cu12 157.52(2) . .
Cu5 Cu9 Cu12 102.617(18) . .
S3 Cu9 Cu7 47.77(2) . .
S6 Cu9 Cu7 139.17(3) . .
Cu6 Cu9 Cu7 104.208(17) . .
Cu8 Cu9 Cu7 107.380(19) . .
Cu5 Cu9 Cu7 54.525(13) . .
Cu12 Cu9 Cu7 53.958(14) . .
S5 Cu10 S1 170.02(3) . 2_665
S5 Cu10 Cu4 56.97(2) . .
S1 Cu10 Cu4 121.85(3) 2_665 .
S5 Cu10 Cu3 121.98(3) . .
S1 Cu10 Cu3 58.20(2) 2_665 .
Cu4 Cu10 Cu3 65.030(15) . .
S5 Cu10 Cu6 55.94(2) . .
S1 Cu10 Cu6 129.23(3) 2_665 .
Cu4 Cu10 Cu6 106.994(18) . .
Cu3 Cu10 Cu6 153.04(2) . .
S5 Cu10 Cu11 126.13(3) . .
S1 Cu10 Cu11 58.94(2) 2_665 .
Cu4 Cu10 Cu11 160.07(2) . .
Cu3 Cu10 Cu11 107.804(18) . .
Cu6 Cu10 Cu11 70.474(16) . .
S5 Cu10 Cu2 141.22(3) . .
S1 Cu10 Cu2 48.44(2) 2_665 .
Cu4 Cu10 Cu2 108.299(18) . .
Cu3 Cu10 Cu2 57.367(14) . .
Cu6 Cu10 Cu2 105.821(16) . .
Cu11 Cu10 Cu2 55.737(14) . .
S6 Cu11 P3 126.09(4) . .
S6 Cu11 S1 137.57(3) . 2_665
P3 Cu11 S1 96.19(3) . 2_665
S6 Cu11 Cu2 95.77(3) . .
P3 Cu11 Cu2 122.60(3) . .
S1 Cu11 Cu2 52.01(2) 2_665 .
S6 Cu11 Cu10 94.40(3) . .
P3 Cu11 Cu10 132.62(3) . .
S1 Cu11 Cu10 51.16(2) 2_665 .
Cu2 Cu11 Cu10 67.977(15) . .
S6 Cu11 Cu6 49.72(2) . .
P3 Cu11 Cu6 133.11(3) . .
S1 Cu11 Cu6 105.67(2) 2_665 .
Cu2 Cu11 Cu6 103.302(18) . .
Cu10 Cu11 Cu6 54.626(14) . .
S5 Cu12 P4 122.24(3) . .
S5 Cu12 S3 135.94(3) . .
P4 Cu12 S3 101.68(3) . .
S5 Cu12 Cu7 96.60(3) . .
P4 Cu12 Cu7 121.62(3) . .
S3 Cu12 Cu7 52.51(2) . .
S5 Cu12 Cu9 92.46(3) . .
P4 Cu12 Cu9 139.80(3) . .
S3 Cu12 Cu9 49.39(2) . .
Cu7 Cu12 Cu9 67.125(15) . .
S5 Cu12 Cu4 49.98(2) . .
P4 Cu12 Cu4 117.91(3) . .
S3 Cu12 Cu4 108.09(2) . .
Cu7 Cu12 Cu4 55.682(14) . .
Cu9 Cu12 Cu4 99.459(16) . .
S5 Cu12 Cu6 49.07(2) . .
P4 Cu12 Cu6 135.42(3) . .
S3 Cu12 Cu6 102.38(3) . .
Cu7 Cu12 Cu6 102.797(18) . .
Cu9 Cu12 Cu6 53.284(15) . .
Cu4 Cu12 Cu6 89.011(15) . .
Cu10 S1 Cu2 83.83(3) 2_665 2_665
Cu10 S1 Cu3 70.05(3) 2_665 2_665
Cu2 S1 Cu3 71.61(3) 2_665 2_665
Cu10 S1 Cu11 69.90(3) 2_665 2_665
Cu2 S1 Cu11 68.99(2) 2_665 2_665
Cu3 S1 Cu11 125.67(3) 2_665 2_665
Cu10 S1 Cu1 134.35(4) 2_665 .
Cu2 S1 Cu1 70.32(2) 2_665 .
Cu3 S1 Cu1 66.38(2) 2_665 .
Cu11 S1 Cu1 128.32(3) 2_665 .
Cu2 S2 Cu5 106.51(3) . .
Cu2 S2 Cu8 71.43(3) . .
Cu5 S2 Cu8 81.70(3) . .
Cu2 S2 Cu1 70.24(2) . .
Cu5 S2 Cu1 72.79(3) . .
Cu8 S2 Cu1 124.64(3) . .
Cu2 S2 Cu3 73.63(2) . 2_665
Cu5 S2 Cu3 137.33(4) . 2_665
Cu8 S2 Cu3 133.98(4) . 2_665
Cu1 S2 Cu3 67.24(2) . 2_665
Cu9 S3 Cu7 85.53(3) . .
Cu9 S3 Cu12 75.14(3) . .
Cu7 S3 Cu12 69.66(3) . .
Cu9 S3 Cu5 73.45(3) . .
Cu7 S3 Cu5 69.52(3) . .
Cu12 S3 Cu5 129.61(4) . .
Cu7 S4 Cu3 100.71(3) . .
Cu7 S4 Cu1 70.65(2) . .
Cu3 S4 Cu1 70.39(3) . .
Cu7 S4 Cu4 71.07(3) . .
Cu3 S4 Cu4 74.66(3) . .
Cu1 S4 Cu4 120.96(3) . .
Cu10 S5 Cu12 108.34(3) . .
Cu10 S5 Cu6 71.87(3) . .
Cu12 S5 Cu6 82.86(3) . .
Cu10 S5 Cu4 70.49(3) . .
Cu12 S5 Cu4 81.55(3) . .
Cu6 S5 Cu4 131.83(4) . .
Cu9 S6 Cu11 108.64(3) . .
Cu9 S6 Cu8 69.88(3) . .
Cu11 S6 Cu8 84.67(3) . .
Cu9 S6 Cu6 69.83(3) . .
Cu11 S6 Cu6 83.27(3) . .
Cu8 S6 Cu6 131.27(4) . .
C1 P1 C7 105.21(16) . .
C1 P1 C9 101.87(16) . .
C7 P1 C9 100.9(2) . .
C1 P1 Cu5 122.31(11) . .
C7 P1 Cu5 112.82(13) . .
C9 P1 Cu5 111.21(13) . .
C17 P2 C19 103.17(16) . .
C17 P2 C11 104.81(16) . .
C19 P2 C11 101.74(16) . .
C17 P2 Cu4 113.37(12) . .
C19 P2 Cu4 108.76(12) . .
C11 P2 Cu4 122.78(11) . .
C29 P3 C21 107.0(2) . .
C29 P3 C27 104.7(2) . .
C21 P3 C27 99.1(2) . .
C29 P3 C21A 103.0(3) . .
C27 P3 C21A 111.0(3) . .
C29 P3 Cu11 114.67(15) . .
C21 P3 Cu11 121.50(16) . .
C27 P3 Cu11 107.50(14) . .
C21A P3 Cu11 115.5(2) . .
C31 P4 C39 103.55(19) . .
C31 P4 C37 101.49(17) . .
C39 P4 C37 102.2(2) . .
C31 P4 Cu12 119.13(12) . .
C39 P4 Cu12 113.27(15) . .
C37 P4 Cu12 115.06(15) . .
C41 P5 C49 99.8(2) . .
C41 P5 C47 106.4(3) . .
C49 P5 C47 94.8(2) . .
C49 P5 C47A 115.3(3) . .
C49 P5 C41A 105.9(3) . .
C47A P5 C41A 89.2(4) . .
C41 P5 Cu8 127.77(19) . .
C49 P5 Cu8 111.06(14) . .
C47 P5 Cu8 111.5(2) . .
C47A P5 Cu8 118.8(3) . .
C41A P5 Cu8 114.0(2) . .
C59A P6 C51 114.6(4) . .
C57 P6 C51 105.7(2) . .
C57 P6 C59 102.0(3) . .
C51 P6 C59 99.9(2) . .
C59A P6 C57A 97.8(5) . .
C51 P6 C57A 100.3(3) . .
C59A P6 Cu6 118.4(4) . .
C57 P6 Cu6 114.3(2) . .
C51 P6 Cu6 119.33(12) . .
C59 P6 Cu6 113.3(2) . .
C57A P6 Cu6 99.8(3) . .
C63 O1 C61 113.6(3) . .
C6 C1 C2 118.5(3) . .
C6 C1 P1 124.0(3) . .
C2 C1 P1 117.5(2) . .
C3 C2 C1 120.5(3) . .
C2 C3 C4 120.4(3) . .
C5 C4 C3 119.7(3) . .
C4 C5 C6 120.2(3) . .
C5 C6 C1 120.7(3) . .
C8 C7 P1 113.0(3) . .
C10 C9 P1 114.5(3) . .
C16 C11 C12 118.5(3) . .
C16 C11 P2 118.7(2) . .
C12 C11 P2 122.8(3) . .
C11 C12 C13 120.2(4) . .
C14 C13 C12 120.7(3) . .
C13 C14 C15 119.4(4) . .
C14 C15 C16 120.0(4) . .
C11 C16 C15 121.1(3) . .
C18 C17 P2 113.1(3) . .
C20 C19 P2 112.0(2) . .
C22 C21 C26 120.0 . .
C22 C21 P3 124.1(3) . .
C26 C21 P3 115.7(3) . .
C21 C22 C23 120.0 . .
C24 C23 C22 120.0 . .
C23 C24 C25 120.0 . .
C26 C25 C24 120.0 . .
C25 C26 C21 120.0 . .
C22A C21A C26A 120.0 . .
C22A C21A P3 117.3(4) . .
C26A C21A P3 122.5(4) . .
C23A C22A C21A 120.0 . .
C22A C23A C24A 120.0 . .
C23A C24A C25A 120.0 . .
C26A C25A C24A 120.0 . .
C25A C26A C21A 120.0 . .
C28 C27 P3 116.9(4) . .
C30 C29 P3 112.3(3) . .
C36 C31 C32 118.1(3) . .
C36 C31 P4 119.0(3) . .
C32 C31 P4 122.8(3) . .
C33 C32 C31 120.4(4) . .
C34 C33 C32 120.3(4) . .
C35 C34 C33 119.9(4) . .
C34 C35 C36 120.3(4) . .
C31 C36 C35 120.9(3) . .
C38 C37 P4 112.5(3) . .
C40 C39 P4 112.8(3) . .
C42 C41 C46 120.0 . .
C42 C41 P5 125.0(3) . .
C46 C41 P5 115.0(3) . .
C43 C42 C41 120.0 . .
C42 C43 C44 120.0 . .
C43 C44 C45 120.0 . .
C46 C45 C44 120.0 . .
C45 C46 C41 120.0 . .
C46A C41A C42A 119.5(8) . .
C46A C41A P5 124.0(6) . .
C42A C41A P5 116.5(7) . .
C43A C42A C41A 119.2(8) . .
C44A C43A C42A 118.8(8) . .
C43A C44A C45A 123.3(9) . .
C46A C45A C44A 117.0(9) . .
C41A C46A C45A 122.0(8) . .
C48 C47 P5 107.5(5) . .
C48A C47A P5 106.3(7) . .
C50 C49 P5 111.1(3) . .
C56 C51 C52 117.5(3) . .
C56 C51 P6 118.2(3) . .
C52 C51 P6 124.3(3) . .
C53 C52 C51 120.9(4) . .
C54 C53 C52 120.4(4) . .
C53 C54 C55 119.9(4) . .
C56 C55 C54 120.1(4) . .
C55 C56 C51 121.2(3) . .
C58 C57 P6 120.7(4) . .
C58A C57A P6 113.2(7) . .
C60 C59 P6 108.2(5) . .
C60A C59A P6 103.2(8) . .
O1 C61 C62 109.7(5) . .
O1 C63 C64 108.3(4) . .

loop_
_geom_bond_atom_site_label_1
_geom_bond_atom_site_label_2
_geom_bond_distance
_geom_bond_site_symmetry_2
Cu1 S4 2.3169(8) .
Cu1 S2 2.3668(8) .
Cu1 S1 2.5083(9) .
Cu1 Cu7 2.5982(6) .
Cu1 Cu2 2.6324(6) .
Cu1 Cu3 2.6477(5) .
Cu1 Cu3 2.6710(6) 2_665
Cu1 Cu2 2.7284(6) 2_665
Cu1 Cu5 2.7483(6) .
Cu2 S2 2.2034(8) .
Cu2 S1 2.2106(8) 2_665
Cu2 Cu11 2.6184(6) .
Cu2 Cu8 2.6315(5) .
Cu2 Cu3 2.6803(5) .
Cu2 Cu1 2.7284(6) 2_665
Cu2 Cu3 2.7990(6) 2_665
Cu2 Cu10 2.9370(6) .
Cu3 S4 2.2767(8) .
Cu3 S1 2.3659(8) 2_665
Cu3 S2 2.4553(8) 2_665
Cu3 Cu10 2.6167(6) .
Cu3 Cu1 2.6711(6) 2_665
Cu3 Cu2 2.7989(6) 2_665
Cu3 Cu4 2.8003(6) .
Cu4 P2 2.2789(9) .
Cu4 S5 2.3062(9) .
Cu4 S4 2.3403(8) .
Cu4 Cu10 2.5928(6) .
Cu4 Cu7 2.6259(5) .
Cu4 Cu12 2.9785(6) .
Cu5 S2 2.2630(9) .
Cu5 P1 2.2644(9) .
Cu5 S3 2.3705(9) .
Cu5 Cu7 2.6088(5) .
Cu5 Cu9 2.7151(6) .
Cu5 Cu8 2.9865(6) .
Cu6 P6 2.2712(11) .
Cu6 S5 2.2894(9) .
Cu6 S6 2.3322(9) .
Cu6 Cu9 2.5920(6) .
Cu6 Cu10 2.6264(6) .
Cu6 Cu12 3.0065(6) .
Cu6 Cu11 3.0358(6) .
Cu7 S4 2.1717(8) .
Cu7 S3 2.1984(9) .
Cu7 Cu12 2.5979(6) .
Cu7 Cu9 2.9602(6) .
Cu8 P5 2.2680(10) .
Cu8 S2 2.3026(8) .
Cu8 S6 2.3304(9) .
Cu8 Cu9 2.5925(6) .
Cu9 S3 2.1613(9) .
Cu9 S6 2.1922(9) .
Cu9 Cu12 2.7516(6) .
Cu10 S5 2.1835(9) .
Cu10 S1 2.1860(9) 2_665
Cu10 Cu11 2.6354(6) .
Cu11 S6 2.2358(9) .
Cu11 P3 2.2600(10) .
Cu11 S1 2.4040(8) 2_665
Cu12 S5 2.2542(8) .
Cu12 P4 2.2680(10) .
Cu12 S3 2.3450(8) .
S1 Cu10 2.1859(9) 2_665
S1 Cu2 2.2107(8) 2_665
S1 Cu3 2.3659(8) 2_665
S1 Cu11 2.4040(8) 2_665
S2 Cu3 2.4552(8) 2_665
P1 C1 1.822(3) .
P1 C7 1.833(4) .
P1 C9 1.841(4) .
P2 C17 1.830(3) .
P2 C19 1.832(4) .
P2 C11 1.836(3) .
P3 C29 1.811(4) .
P3 C21 1.830(4) .
P3 C27 1.865(5) .
P3 C21A 1.894(5) .
P4 C31 1.830(4) .
P4 C39 1.843(5) .
P4 C37 1.845(4) .
P5 C41 1.679(4) .
P5 C49 1.832(5) .
P5 C47 1.865(7) .
P5 C47A 1.912(10) .
P5 C41A 2.032(9) .
P6 C59A 1.611(11) .
P6 C57 1.739(6) .
P6 C51 1.824(4) .
P6 C59 2.000(7) .
P6 C57A 2.146(9) .
O1 C63 1.404(5) .
O1 C61 1.417(6) .
C1 C6 1.397(4) .
C1 C2 1.395(5) .
C2 C3 1.382(5) .
C3 C4 1.392(5) .
C4 C5 1.376(5) .
C5 C6 1.388(5) .
C7 C8 1.524(6) .
C9 C10 1.516(6) .
C11 C16 1.381(5) .
C11 C12 1.391(5) .
C12 C13 1.397(6) .
C13 C14 1.378(6) .
C14 C15 1.378(5) .
C15 C16 1.397(5) .
C17 C18 1.515(5) .
C19 C20 1.525(5) .
C21 C22 1.3900 .
C21 C26 1.3900 .
C22 C23 1.3900 .
C23 C24 1.3900 .
C24 C25 1.3900 .
C25 C26 1.3900 .
C21A C22A 1.3900 .
C21A C26A 1.3900 .
C22A C23A 1.3900 .
C23A C24A 1.3900 .
C24A C25A 1.3900 .
C25A C26A 1.3900 .
C27 C28 1.489(6) .
C29 C30 1.500(7) .
C31 C36 1.381(5) .
C31 C32 1.397(5) .
C32 C33 1.396(6) .
C33 C34 1.372(6) .
C34 C35 1.365(5) .
C35 C36 1.399(5) .
C37 C38 1.531(5) .
C39 C40 1.521(7) .
C41 C42 1.3900 .
C41 C46 1.3900 .
C42 C43 1.3900 .
C43 C44 1.3900 .
C44 C45 1.3900 .
C45 C46 1.3900 .
C41A C46A 1.380(12) .
C41A C42A 1.422(11) .
C42A C43A 1.409(12) .
C43A C44A 1.372(12) .
C44A C45A 1.399(13) .
C45A C46A 1.395(12) .
C47 C48 1.521(9) .
C47A C48A 1.517(14) .
C49 C50 1.507(6) .
C51 C56 1.395(5) .
C51 C52 1.403(5) .
C52 C53 1.388(5) .
C53 C54 1.368(6) .
C54 C55 1.383(5) .
C55 C56 1.383(5) .
C57 C58 1.533(9) .
C57A C58A 1.514(13) .
C59 C60 1.504(10) .
C59A C60A 1.503(17) .
C61 C62 1.485(7) .
C63 C64 1.497(6) .
